data_7050158
loop_
_publ_author_name
'Hou, Hongwei'
'Xie, Lixia'
'Li, Gang'
'Ge, Tiezhu'
'Fan, Yaoting'
'Zhu, Yu'

_publ_section_title
;
 Synthesis and crystal structures of a series of complexes based on a
 rigid angular ligand and the magnetic properties of the Cu(ii) polymer
;
_journal_issue 2
_journal_name_full 'New Journal of Chemistry'
_journal_page_first 191
_journal_paper_doi 10.1039/b307384j
_journal_volume 28
_journal_year 2004
_chemical_formula_sum 'C14 H22 Co N4 O10 S'
_chemical_formula_weight 497.35
_chemical_name_systematic
;
?
;
_space_group_IT_number 14
_symmetry_cell_setting monoclinic
_symmetry_space_group_name_Hall '-P 2yn'
_symmetry_space_group_name_H-M 'P 1 21/n 1'
_atom_sites_solution_hydrogens geom
_atom_sites_solution_primary direct
_atom_sites_solution_secondary difmap
_audit_creation_method SHELXL-97
_cell_angle_alpha 90.00
_cell_angle_beta 96.11(3)
_cell_angle_gamma 90.00
_cell_formula_units_Z 4
_cell_length_a 7.4061(15)
_cell_length_b 10.725(2)
_cell_length_c 26.453(5)
_cell_measurement_reflns_used 210
_cell_measurement_temperature 291(2)
_cell_measurement_theta_max 25.2
_cell_measurement_theta_min 2
_cell_volume 2089.2(7)
_computing_cell_refinement RAXIS
_computing_data_collection RAXIS
_computing_data_reduction RAXIS
_computing_molecular_graphics TEXSAN
_computing_publication_material TEXSAN
_computing_structure_refinement 'SHELXL-97 (Sheldrick, 1997)'
_computing_structure_solution 'SHELXS-97 (Sheldrick, 1990)'
_diffrn_ambient_temperature 291(2)
_diffrn_measured_fraction_theta_full 0.880
_diffrn_measured_fraction_theta_max 0.880
_diffrn_measurement_device_type R-axis-IV
_diffrn_measurement_method 'Osillation  frames'
_diffrn_radiation_monochromator graphite
_diffrn_radiation_source 'fine-focus sealed tube'
_diffrn_radiation_type MoK\a
_diffrn_radiation_wavelength 0.71073
_diffrn_reflns_av_R_equivalents 0.0530
_diffrn_reflns_av_sigmaI/netI 0.0745
_diffrn_reflns_limit_h_max 8
_diffrn_reflns_limit_h_min 0
_diffrn_reflns_limit_k_max 12
_diffrn_reflns_limit_k_min -12
_diffrn_reflns_limit_l_max 31
_diffrn_reflns_limit_l_min -31
_diffrn_reflns_number 5345
_diffrn_reflns_theta_full 25.00
_diffrn_reflns_theta_max 25.00
_diffrn_reflns_theta_min 1.55
_exptl_absorpt_coefficient_mu 0.980
_exptl_absorpt_correction_T_max 0.8433
_exptl_absorpt_correction_T_min 0.7847
_exptl_crystal_colour red
_exptl_crystal_density_diffrn 1.581
_exptl_crystal_density_method 'not measured'
_exptl_crystal_description prismatic
_exptl_crystal_F_000 1028
_exptl_crystal_size_max 0.26
_exptl_crystal_size_mid 0.20
_exptl_crystal_size_min 0.18
_refine_diff_density_max 0.582
_refine_diff_density_min -0.475
_refine_diff_density_rms 0.086
_refine_ls_extinction_coef 0.0010(4)
_refine_ls_extinction_expression Fc^*^=kFc[1+0.001xFc^2^\l^3^/sin(2\q)]^-1/4^
_refine_ls_extinction_method SHELXL
_refine_ls_goodness_of_fit_ref 1.070
_refine_ls_hydrogen_treatment mixed
_refine_ls_matrix_type full
_refine_ls_number_parameters 299
_refine_ls_number_reflns 3237
_refine_ls_number_restraints 0
_refine_ls_restrained_S_all 1.070
_refine_ls_R_factor_all 0.0885
_refine_ls_R_factor_gt 0.0547
_refine_ls_shift/su_max 0.001
_refine_ls_shift/su_mean 0.000
_refine_ls_structure_factor_coef Fsqd
_refine_ls_weighting_details 'calc w=1/[\s^2^(Fo^2^)+(0.0688P)^2^+0.0000P] where P=(Fo^2^+2Fc^2^)/3'
_refine_ls_weighting_scheme calc
_refine_ls_wR_factor_gt 0.1232
_refine_ls_wR_factor_ref 0.1340
_reflns_number_gt 2444
_reflns_number_total 3237
_reflns_threshold_expression >2sigma(I)
_cod_data_source_file b307384j.txt
_cod_data_source_block Polymer_3
_cod_original_sg_symbol_H-M p2(1)/n
_cod_database_code 7050158

loop_
_symmetry_equiv_pos_as_xyz
'x, y, z'
'-x+1/2, y+1/2, -z+1/2'
'-x, -y, -z'
'x-1/2, -y-1/2, z-1/2'

loop_
_atom_site_label
_atom_site_type_symbol
_atom_site_fract_x
_atom_site_fract_y
_atom_site_fract_z
_atom_site_U_iso_or_equiv
_atom_site_adp_type
_atom_site_occupancy
_atom_site_symmetry_multiplicity
_atom_site_calc_flag
_atom_site_refinement_flags
_atom_site_disorder_assembly
_atom_site_disorder_group
Co1 Co 0.55901(8) 0.24880(6) 0.73098(2) 0.0269(2) Uani 1 1 d . . .
S1 S 0.97458(15) 0.27260(11) 0.78803(5) 0.0328(3) Uani 1 1 d . . .
O1 O 0.2818(4) 0.1180(3) 0.97789(12) 0.0352(8) Uani 1 1 d . . .
O2 O 1.0259(5) 0.1671(3) 0.75638(16) 0.0511(10) Uani 1 1 d . . .
O3 O 1.1160(4) 0.3693(3) 0.79126(13) 0.0396(9) Uani 1 1 d . . .
O4 O 0.9426(5) 0.2274(4) 0.83829(15) 0.0560(11) Uani 1 1 d . . .
O5 O 0.8056(4) 0.3291(3) 0.76246(12) 0.0333(8) Uani 1 1 d . . .
O6 O 0.4219(5) 0.4109(4) 0.74902(16) 0.0394(9) Uani 1 1 d . . .
O7 O 0.3138(7) 0.1777(5) 0.6984(2) 0.0545(14) Uani 1 1 d . . .
O8 O 0.6966(6) 0.0852(4) 0.71277(15) 0.0412(10) Uani 1 1 d . . .
O9 O 0.2203(17) 0.0476(10) 0.6105(4) 0.228(5) Uani 1 1 d . . .
H9 H 0.2324 0.1103 0.6283 0.341 Uiso 1 1 calc R . .
O10 O 0.5409(15) 0.1165(13) 0.4179(4) 0.201(4) Uani 1 1 d . . .
H10 H 0.5251 0.1633 0.3934 0.302 Uiso 1 1 calc R . .
N1 N 0.4991(5) 0.1770(4) 0.80393(14) 0.0286(9) Uani 1 1 d . . .
N2 N 0.3002(6) -0.0772(4) 0.95249(16) 0.0443(12) Uani 1 1 d . . .
N3 N 0.2445(6) -0.0767(4) 1.00147(16) 0.0419(11) Uani 1 1 d . . .
N4 N 0.1108(5) 0.1810(4) 1.15645(15) 0.0328(10) Uani 1 1 d . . .
C1 C 0.4452(6) 0.0589(5) 0.80857(17) 0.0292(11) Uani 1 1 d . . .
H1A H 0.4482 0.0062 0.7807 0.035 Uiso 1 1 calc R . .
C2 C 0.3864(6) 0.0112(5) 0.85161(18) 0.0319(11) Uani 1 1 d . . .
H2C H 0.3501 -0.0716 0.8529 0.038 Uiso 1 1 calc R . .
C3 C 0.3815(6) 0.0878(5) 0.89317(17) 0.0300(11) Uani 1 1 d . . .
C4 C 0.4401(6) 0.2102(5) 0.89032(18) 0.0342(12) Uani 1 1 d . . .
H4C H 0.4404 0.2641 0.9179 0.041 Uiso 1 1 calc R . .
C5 C 0.4976(6) 0.2485(5) 0.84504(17) 0.0344(11) Uani 1 1 d . . .
H5A H 0.5383 0.3302 0.8430 0.041 Uiso 1 1 calc R . .
C6 C 0.3196(6) 0.0390(5) 0.94030(17) 0.0304(11) Uani 1 1 d . . .
C7 C 0.2351(6) 0.0382(5) 1.01460(18) 0.0336(12) Uani 1 1 d . . .
C8 C 0.1199(6) 0.0591(5) 1.14764(19) 0.0368(12) Uani 1 1 d . . .
H8B H 0.1010 0.0044 1.1738 0.044 Uiso 1 1 calc R . .
C9 C 0.1561(6) 0.0096(5) 1.10143(19) 0.0361(12) Uani 1 1 d . . .
H9A H 0.1590 -0.0763 1.0966 0.043 Uiso 1 1 calc R . .
C10 C 0.1876(6) 0.0901(5) 1.06263(18) 0.0319(11) Uani 1 1 d . . .
C11 C 0.1770(8) 0.2163(5) 1.0712(2) 0.0532(16) Uani 1 1 d . . .
H11A H 0.1968 0.2726 1.0456 0.064 Uiso 1 1 calc R . .
C12 C 0.1365(8) 0.2592(6) 1.11830(19) 0.0502(14) Uani 1 1 d . . .
H12A H 0.1270 0.3446 1.1235 0.060 Uiso 1 1 calc R . .
C13 C 0.105(3) 0.078(3) 0.5607(9) 0.370(19) Uani 1 1 d . . .
C14 C 0.3872(17) 0.1123(14) 0.4418(6) 0.190(7) Uani 1 1 d . . .
H14A H 0.4137 0.0740 0.4746 0.284 Uiso 1 1 calc R . .
H14B H 0.2964 0.0644 0.4218 0.284 Uiso 1 1 calc R . .
H14C H 0.3432 0.1955 0.4460 0.284 Uiso 1 1 calc R . .
H6F H 0.332(6) 0.393(5) 0.765(2) 0.037(14) Uiso 1 1 d . . .
H6E H 0.428(7) 0.482(5) 0.740(2) 0.041(18) Uiso 1 1 d . . .
H8F H 0.682(7) 0.004(7) 0.718(2) 0.06(2) Uiso 1 1 d . . .
H8E H 0.802(8) 0.100(6) 0.721(3) 0.07(2) Uiso 1 1 d . . .
H7F H 0.276(9) 0.150(7) 0.667(3) 0.08(2) Uiso 1 1 d . . .
H7E H 0.258(7) 0.179(6) 0.711(2) 0.021(19) Uiso 1 1 d . . .

loop_
_atom_site_aniso_label
_atom_site_aniso_U_11
_atom_site_aniso_U_22
_atom_site_aniso_U_33
_atom_site_aniso_U_23
_atom_site_aniso_U_13
_atom_site_aniso_U_12
Co1 0.0328(3) 0.0264(4) 0.0231(3) 0.0002(3) 0.0108(2) -0.0025(3)
S1 0.0308(6) 0.0262(7) 0.0434(8) 0.0075(6) 0.0126(5) 0.0019(5)
O1 0.0501(19) 0.036(2) 0.0224(18) 0.0027(16) 0.0167(15) 0.0018(16)
O2 0.047(2) 0.033(2) 0.077(3) -0.005(2) 0.026(2) 0.0075(17)
O3 0.0319(16) 0.038(2) 0.050(2) 0.0100(17) 0.0110(15) -0.0068(15)
O4 0.064(2) 0.059(3) 0.046(2) 0.025(2) 0.0139(18) -0.008(2)
O5 0.0264(15) 0.0284(19) 0.044(2) -0.0007(16) 0.0008(14) 0.0040(14)
O6 0.040(2) 0.032(2) 0.051(2) 0.009(2) 0.0266(18) 0.0022(17)
O7 0.050(3) 0.080(4) 0.035(3) -0.012(2) 0.012(2) -0.025(3)
O8 0.052(2) 0.025(2) 0.049(3) -0.0004(18) 0.019(2) -0.0013(18)
O9 0.230(10) 0.225(12) 0.239(12) -0.137(10) 0.076(9) -0.036(9)
O10 0.219(10) 0.237(12) 0.151(9) 0.068(8) 0.035(7) 0.089(9)
N1 0.034(2) 0.029(2) 0.025(2) -0.0042(19) 0.0074(17) -0.0036(17)
N2 0.064(3) 0.046(3) 0.027(3) -0.002(2) 0.021(2) -0.001(2)
N3 0.066(3) 0.036(3) 0.028(2) 0.000(2) 0.023(2) -0.001(2)
N4 0.042(2) 0.032(3) 0.027(2) -0.003(2) 0.0143(18) 0.0010(19)
C1 0.036(2) 0.032(3) 0.020(3) -0.003(2) 0.008(2) -0.005(2)
C2 0.044(3) 0.026(3) 0.028(3) 0.001(2) 0.010(2) -0.003(2)
C3 0.030(2) 0.039(3) 0.021(3) 0.004(2) 0.0084(19) -0.001(2)
C4 0.044(3) 0.036(3) 0.024(3) -0.004(2) 0.010(2) -0.004(2)
C5 0.045(3) 0.031(3) 0.027(3) -0.004(3) 0.007(2) -0.011(2)
C6 0.039(2) 0.036(3) 0.017(3) 0.001(2) 0.006(2) -0.002(2)
C7 0.038(2) 0.044(3) 0.021(3) 0.008(2) 0.012(2) -0.001(2)
C8 0.049(3) 0.035(3) 0.030(3) 0.010(2) 0.022(2) 0.007(2)
C9 0.053(3) 0.029(3) 0.028(3) 0.001(2) 0.014(2) 0.006(2)
C10 0.036(2) 0.038(3) 0.024(3) 0.005(2) 0.013(2) 0.004(2)
C11 0.097(4) 0.038(4) 0.030(3) 0.006(3) 0.027(3) -0.006(3)
C12 0.090(4) 0.034(3) 0.032(3) -0.001(3) 0.028(3) -0.009(3)
C13 0.228(19) 0.55(5) 0.31(3) 0.27(3) -0.056(18) 0.07(2)
C14 0.175(12) 0.170(14) 0.236(18) 0.081(12) 0.082(12) 0.032(11)

loop_
_atom_type_symbol
_atom_type_description
_atom_type_scat_dispersion_real
_atom_type_scat_dispersion_imag
_atom_type_scat_source
C C 0.0033 0.0016 'International Tables Vol C Tables 4.2.6.8 and 6.1.1.4'
H H 0.0000 0.0000 'International Tables Vol C Tables 4.2.6.8 and 6.1.1.4'
N N 0.0061 0.0033 'International Tables Vol C Tables 4.2.6.8 and 6.1.1.4'
O O 0.0106 0.0060 'International Tables Vol C Tables 4.2.6.8 and 6.1.1.4'
S S 0.1246 0.1234 'International Tables Vol C Tables 4.2.6.8 and 6.1.1.4'
Co Co 0.3494 0.9721 'International Tables Vol C Tables 4.2.6.8 and 6.1.1.4'

loop_
_geom_angle_atom_site_label_1
_geom_angle_atom_site_label_2
_geom_angle_atom_site_label_3
_geom_angle
_geom_angle_site_symmetry_1
_geom_angle_site_symmetry_3
_geom_angle_publ_flag
O7 Co1 O6 88.6(2) . . ?
O7 Co1 O5 177.34(19) . . ?
O6 Co1 O5 89.50(14) . . ?
O7 Co1 O8 91.3(2) . . ?
O6 Co1 O8 179.87(18) . . ?
O5 Co1 O8 90.62(15) . . ?
O7 Co1 N1 89.18(18) . . ?
O6 Co1 N1 86.66(16) . . ?
O5 Co1 N1 92.55(13) . . ?
O8 Co1 N1 93.29(15) . . ?
O7 Co1 N4 88.97(18) . 4_665 ?
O6 Co1 N4 93.17(16) . 4_665 ?
O5 Co1 N4 89.30(14) . 4_665 ?
O8 Co1 N4 86.88(15) . 4_665 ?
N1 Co1 N4 178.15(14) . 4_665 ?
O4 S1 O3 111.4(2) . . ?
O4 S1 O2 109.7(2) . . ?
O3 S1 O2 110.4(2) . . ?
O4 S1 O5 109.9(2) . . ?
O3 S1 O5 107.4(2) . . ?
O2 S1 O5 108.0(2) . . ?
C6 O1 C7 102.6(4) . . ?
S1 O5 Co1 131.7(2) . . ?
C5 N1 C1 116.3(4) . . ?
C5 N1 Co1 122.8(3) . . ?
C1 N1 Co1 120.6(3) . . ?
C6 N2 N3 106.1(4) . . ?
C7 N3 N2 106.5(4) . . ?
C8 N4 C12 117.9(4) . . ?
C8 N4 Co1 121.0(3) . 4_566 ?
C12 N4 Co1 121.1(3) . 4_566 ?
N1 C1 C2 123.9(5) . . ?
C1 C2 C3 118.8(5) . . ?
C2 C3 C4 119.1(4) . . ?
C2 C3 C6 120.1(4) . . ?
C4 C3 C6 120.7(4) . . ?
C5 C4 C3 117.2(5) . . ?
N1 C5 C4 124.6(5) . . ?
N2 C6 O1 112.3(4) . . ?
N2 C6 C3 127.2(5) . . ?
O1 C6 C3 120.4(4) . . ?
N3 C7 O1 112.6(4) . . ?
N3 C7 C10 128.6(5) . . ?
O1 C7 C10 118.8(5) . . ?
N4 C8 C9 123.3(5) . . ?
C10 C9 C8 118.7(5) . . ?
C11 C10 C9 118.4(5) . . ?
C11 C10 C7 122.7(5) . . ?
C9 C10 C7 118.9(5) . . ?
C10 C11 C12 119.6(5) . . ?
N4 C12 C11 121.9(5) . . ?

loop_
_geom_bond_atom_site_label_1
_geom_bond_atom_site_label_2
_geom_bond_distance
_geom_bond_site_symmetry_2
_geom_bond_publ_flag
Co1 O7 2.071(5) . ?
Co1 O6 2.094(4) . ?
Co1 O5 2.109(3) . ?
Co1 O8 2.111(4) . ?
Co1 N1 2.167(4) . ?
Co1 N4 2.182(4) 4_665 ?
S1 O4 1.458(4) . ?
S1 O3 1.470(3) . ?
S1 O2 1.481(4) . ?
S1 O5 1.487(3) . ?
O1 C6 1.358(6) . ?
O1 C7 1.366(6) . ?
O9 C13 1.528(17) . ?
O10 C14 1.360(12) . ?
N1 C5 1.332(6) . ?
N1 C1 1.338(6) . ?
N2 C6 1.299(7) . ?
N2 N3 1.401(5) . ?
N3 C7 1.284(7) . ?
N4 C8 1.330(6) . ?
N4 C12 1.341(6) . ?
N4 Co1 2.182(4) 4_566 ?
C1 C2 1.361(6) . ?
C2 C3 1.376(7) . ?
C3 C4 1.387(7) . ?
C3 C6 1.470(6) . ?
C4 C5 1.376(6) . ?
C7 C10 1.464(7) . ?
C8 C9 1.385(7) . ?
C9 C10 1.380(7) . ?
C10 C11 1.376(7) . ?
C11 C12 1.391(7) . ?

loop_
_geom_torsion_atom_site_label_1
_geom_torsion_atom_site_label_2
_geom_torsion_atom_site_label_3
_geom_torsion_atom_site_label_4
_geom_torsion
_geom_torsion_site_symmetry_1
_geom_torsion_site_symmetry_2
_geom_torsion_site_symmetry_3
_geom_torsion_site_symmetry_4
_geom_torsion_publ_flag
O4 S1 O5 Co1 -71.8(3) . . . . ?
O3 S1 O5 Co1 166.9(2) . . . . ?
O2 S1 O5 Co1 47.9(3) . . . . ?
O7 Co1 O5 S1 -166(4) . . . . ?
O6 Co1 O5 S1 149.8(3) . . . . ?
O8 Co1 O5 S1 -30.2(3) . . . . ?
N1 Co1 O5 S1 63.1(3) . . . . ?
N4 Co1 O5 S1 -117.0(3) 4_665 . . . ?
O7 Co1 N1 C5 -124.5(4) . . . . ?
O6 Co1 N1 C5 -35.9(4) . . . . ?
O5 Co1 N1 C5 53.4(3) . . . . ?
O8 Co1 N1 C5 144.2(4) . . . . ?
N4 Co1 N1 C5 -121(5) 4_665 . . . ?
O7 Co1 N1 C1 49.4(4) . . . . ?
O6 Co1 N1 C1 138.0(3) . . . . ?
O5 Co1 N1 C1 -132.6(3) . . . . ?
O8 Co1 N1 C1 -41.8(3) . . . . ?
N4 Co1 N1 C1 53(5) 4_665 . . . ?
C6 N2 N3 C7 0.0(6) . . . . ?
C5 N1 C1 C2 1.8(6) . . . . ?
Co1 N1 C1 C2 -172.5(3) . . . . ?
N1 C1 C2 C3 -0.2(7) . . . . ?
C1 C2 C3 C4 -1.3(7) . . . . ?
C1 C2 C3 C6 -179.6(4) . . . . ?
C2 C3 C4 C5 1.0(6) . . . . ?
C6 C3 C4 C5 179.4(4) . . . . ?
C1 N1 C5 C4 -2.1(7) . . . . ?
Co1 N1 C5 C4 172.1(4) . . . . ?
C3 C4 C5 N1 0.7(7) . . . . ?
N3 N2 C6 O1 0.4(5) . . . . ?
N3 N2 C6 C3 178.0(4) . . . . ?
C7 O1 C6 N2 -0.5(5) . . . . ?
C7 O1 C6 C3 -178.4(4) . . . . ?
C2 C3 C6 N2 15.0(7) . . . . ?
C4 C3 C6 N2 -163.4(5) . . . . ?
C2 C3 C6 O1 -167.5(4) . . . . ?
C4 C3 C6 O1 14.1(6) . . . . ?
N2 N3 C7 O1 -0.3(6) . . . . ?
N2 N3 C7 C10 -178.4(4) . . . . ?
C6 O1 C7 N3 0.5(5) . . . . ?
C6 O1 C7 C10 178.8(4) . . . . ?
C12 N4 C8 C9 0.6(8) . . . . ?
Co1 N4 C8 C9 -178.6(4) 4_566 . . . ?
N4 C8 C9 C10 1.2(8) . . . . ?
C8 C9 C10 C11 -1.7(7) . . . . ?
C8 C9 C10 C7 176.9(4) . . . . ?
N3 C7 C10 C11 -177.9(6) . . . . ?
O1 C7 C10 C11 4.2(7) . . . . ?
N3 C7 C10 C9 3.6(8) . . . . ?
O1 C7 C10 C9 -174.3(4) . . . . ?
C9 C10 C11 C12 0.5(8) . . . . ?
C7 C10 C11 C12 -178.1(5) . . . . ?
C8 N4 C12 C11 -1.9(8) . . . . ?
Co1 N4 C12 C11 177.3(4) 4_566 . . . ?
C10 C11 C12 N4 1.4(9) . . . . ?
